data_1505074
loop_
_publ_author_name
'Elbjeirami, O.'
'Burress, C.N.'
'Gabbai, F.P.'
'Omary, M.A.'

_publ_section_title
;
 Simultaneous External and Internal Heavy-Atom Effects in Binary Adducts
 of 1-Halonaphthalenes with Trinuclear Perfluoro-ortho-phenylene
 Mercury(II): A Structural and Photophysical Study
;
_journal_issue 26
_journal_name_full 'Journal of Physical Chemistry C'
_journal_page_first 9522
_journal_paper_doi 10.1021/jp070110t
_journal_volume 111
_journal_year 2007
_chemical_formula_sum 'C28 H7 Cl F12 Hg3'
_chemical_formula_weight 1208.56
_chemical_name_common {[(o-C6F4Hg)3][C10H7Cl]}
_chemical_name_systematic
; 
 ? 
;
_space_group_IT_number 14
_symmetry_cell_setting monoclinic
_symmetry_space_group_name_Hall '-P 2yn'
_symmetry_space_group_name_H-M 'P 1 21/n 1'
_atom_sites_solution_hydrogens geom
_atom_sites_solution_primary direct
_atom_sites_solution_secondary difmap
_audit_creation_method SHELXL-97
_cell_angle_alpha 90.00
_cell_angle_beta 115.00(3)
_cell_angle_gamma 90.00
_cell_formula_units_Z 4
_cell_length_a 20.069(4)
_cell_length_b 6.8937(14)
_cell_length_c 20.918(4)
_cell_measurement_temperature 110(2)
_cell_volume 2622.9(11)
_computing_cell_refinement 'Bruker XSCANS'
_computing_data_collection 'Bruker XSCANS'
_computing_data_reduction 'Bruker SHELXTL'
_computing_molecular_graphics 'Bruker SHELXTL'
_computing_publication_material 'Bruker SHELXTL'
_computing_structure_refinement 'SHELXL-97 (Sheldrick, 1997)'
_computing_structure_solution 'SHELXS-97 (Sheldrick, 1990)'
_diffrn_ambient_temperature 110(2)
_diffrn_measured_fraction_theta_full 0.824
_diffrn_measured_fraction_theta_max 0.824
_diffrn_measurement_device_type 'Bruker P4'
_diffrn_measurement_method '\w scans'
_diffrn_radiation_monochromator graphite
_diffrn_radiation_source 'fine-focus sealed tube'
_diffrn_radiation_type MoK\a
_diffrn_radiation_wavelength 0.71073
_diffrn_reflns_av_R_equivalents 0.0325
_diffrn_reflns_av_sigmaI/netI 0.0395
_diffrn_reflns_limit_h_max 20
_diffrn_reflns_limit_h_min -25
_diffrn_reflns_limit_k_max 9
_diffrn_reflns_limit_k_min -2
_diffrn_reflns_limit_l_max 23
_diffrn_reflns_limit_l_min -25
_diffrn_reflns_number 14488
_diffrn_reflns_theta_full 28.28
_diffrn_reflns_theta_max 28.28
_diffrn_reflns_theta_min 1.85
_exptl_absorpt_coefficient_mu 17.724
_exptl_absorpt_correction_type none
_exptl_crystal_colour colorless
_exptl_crystal_density_diffrn 3.060
_exptl_crystal_density_method 'not measured'
_exptl_crystal_description plate
_exptl_crystal_F_000 2160
_exptl_crystal_size_max 0.26
_exptl_crystal_size_mid 0.11
_exptl_crystal_size_min 0.08
_refine_diff_density_max 4.121
_refine_diff_density_min -2.702
_refine_diff_density_rms 0.329
_refine_ls_extinction_method none
_refine_ls_goodness_of_fit_ref 1.000
_refine_ls_hydrogen_treatment mixed
_refine_ls_matrix_type full
_refine_ls_number_parameters 354
_refine_ls_number_reflns 5366
_refine_ls_number_restraints 10
_refine_ls_restrained_S_all 1.000
_refine_ls_R_factor_all 0.0561
_refine_ls_R_factor_gt 0.0435
_refine_ls_shift/su_max 0.001
_refine_ls_shift/su_mean 0.000
_refine_ls_structure_factor_coef Fsqd
_refine_ls_weighting_details 'calc w=1/[\s^2^(Fo^2^)+(0.0500P)^2^+66.0000P] where P=(Fo^2^+2Fc^2^)/3'
_refine_ls_weighting_scheme calc
_refine_ls_wR_factor_gt 0.1014
_refine_ls_wR_factor_ref 0.1092
_reflns_number_gt 4369
_reflns_number_total 5366
_reflns_threshold_expression >2sigma(I)
_cod_data_source_file jp070110tsi20070111_012605.cif
_cod_data_source_block sad
_cod_depositor_comments
;
The following automatic conversions were performed:

'_symmetry_cell_setting' value 'Monoclinic' changed to 'monoclinic'
according to /home/saulius/struct/CIF-dictionaries/cif_core.dic
dictionary named 'cif_core.dic' version 2.4.1 from 2010-06-29.

Automatic conversion script
Id: cif_fix_values 1715 2011-07-08 13:25:40Z adriana 
;
_cod_original_cell_volume 2622.9(9)
_cod_original_sg_symbol_H-M P2(1)/n
_cod_database_code 1505074

loop_
_symmetry_equiv_pos_as_xyz
'x, y, z'
'-x+1/2, y+1/2, -z+1/2'
'-x, -y, -z'
'x-1/2, -y-1/2, z-1/2'

loop_
_atom_site_label
_atom_site_type_symbol
_atom_site_fract_x
_atom_site_fract_y
_atom_site_fract_z
_atom_site_U_iso_or_equiv
_atom_site_adp_type
_atom_site_occupancy
_atom_site_symmetry_multiplicity
_atom_site_calc_flag
_atom_site_refinement_flags
_atom_site_disorder_assembly
_atom_site_disorder_group
Hg1 Hg 0.57645(2) 0.15665(6) 0.96876(2) 0.01844(11) Uani 1 1 d . . .
Hg2 Hg 0.70061(2) 0.00061(5) 0.89751(2) 0.01770(11) Uani 1 1 d . . .
Hg3 Hg 0.76154(2) 0.01673(5) 1.08770(2) 0.01772(11) Uani 1 1 d . . .
Cl1 Cl 0.6059(4) -0.4361(11) 0.7710(4) 0.041(2) Uiso 0.537(11) 1 d P A 1
Cl2 Cl 0.6834(6) -0.4224(12) 1.0215(6) 0.044(3) Uiso 0.463(11) 1 d P A 2
F3 F 0.7710(4) 0.0635(10) 1.2436(4) 0.0304(16) Uani 1 1 d . A .
F4 F 0.6760(4) 0.1956(10) 1.2924(3) 0.0264(15) Uani 1 1 d . . .
F5 F 0.5403(4) 0.3166(11) 1.2016(4) 0.0347(17) Uani 1 1 d . A .
F6 F 0.4985(4) 0.2963(11) 1.0616(4) 0.0318(16) Uani 1 1 d . . .
F9 F 0.4260(4) 0.2563(10) 0.8414(4) 0.0295(16) Uani 1 1 d . A .
F10 F 0.3791(4) 0.2266(10) 0.7003(4) 0.0326(17) Uani 1 1 d . . .
F11 F 0.4724(4) 0.1087(12) 0.6445(4) 0.0369(18) Uani 1 1 d . A .
F12 F 0.6129(4) 0.0145(10) 0.7307(4) 0.0325(17) Uani 1 1 d . . .
F15 F 0.8337(4) -0.1387(11) 0.8706(4) 0.0348(17) Uani 1 1 d . A .
F16 F 0.9747(4) -0.2333(11) 0.9566(4) 0.0385(18) Uani 1 1 d . . .
F17 F 1.0227(4) -0.2085(13) 1.0983(4) 0.0410(19) Uani 1 1 d . A .
F18 F 0.9304(4) -0.0996(11) 1.1556(4) 0.0320(17) Uani 1 1 d . . .
C1 C 0.6133(6) 0.1638(15) 1.0771(6) 0.021(2) Uani 1 1 d . A .
C2 C 0.6846(6) 0.1026(15) 1.1255(6) 0.019(2) Uani 1 1 d . A .
C3 C 0.7033(6) 0.1181(15) 1.1961(6) 0.021(2) Uani 1 1 d . . .
C4 C 0.6560(6) 0.1859(15) 1.2231(6) 0.020(2) Uani 1 1 d . A .
C5 C 0.5871(6) 0.2490(16) 1.1766(7) 0.026(3) Uani 1 1 d . . .
C6 C 0.5677(6) 0.2354(15) 1.1056(6) 0.021(2) Uani 1 1 d . A .
C7 C 0.5931(6) 0.0788(14) 0.8317(5) 0.016(2) Uani 1 1 d . A .
C8 C 0.5446(6) 0.1422(15) 0.8614(6) 0.020(2) Uani 1 1 d . A .
C9 C 0.4735(6) 0.1908(15) 0.8149(6) 0.022(2) Uani 1 1 d . . .
C10 C 0.4489(6) 0.1800(16) 0.7437(6) 0.023(2) Uani 1 1 d . A .
C11 C 0.4959(6) 0.1199(16) 0.7162(6) 0.024(2) Uani 1 1 d . . .
C12 C 0.5681(6) 0.0734(17) 0.7603(6) 0.025(3) Uani 1 1 d . A .
C13 C 0.8311(6) -0.0628(14) 1.0414(6) 0.018(2) Uani 1 1 d . A .
C14 C 0.8078(6) -0.0701(14) 0.9687(6) 0.019(2) Uani 1 1 d . A .
C15 C 0.8553(7) -0.1271(15) 0.9415(6) 0.023(2) Uani 1 1 d . . .
C16 C 0.9280(6) -0.1750(16) 0.9843(7) 0.025(3) Uani 1 1 d . A .
C17 C 0.9510(6) -0.1691(16) 1.0544(6) 0.023(2) Uani 1 1 d . . .
C18 C 0.9039(6) -0.1064(16) 1.0852(6) 0.024(3) Uani 1 1 d . A .
C20 C 0.6912(13) -0.505(3) 0.8384(10) 0.036(6) Uiso 0.537(11) 1 d PD A 1
C21 C 0.7432(13) -0.569(4) 0.8148(14) 0.036(6) Uiso 0.537(11) 1 d PD A 1
H21A H 0.7331 -0.5743 0.7662 0.043 Uiso 0.537(11) 1 calc PR A 1
C22 C 0.8107(14) -0.622(4) 0.8678(13) 0.042(6) Uiso 0.537(11) 1 d PD A 1
H22A H 0.8479 -0.6664 0.8546 0.051 Uiso 0.537(11) 1 calc PR A 1
C23 C 0.8264(11) -0.614(3) 0.9395(14) 0.026(5) Uiso 0.537(11) 1 d PD A 1
H23A H 0.8735 -0.6499 0.9744 0.031 Uiso 0.537(11) 1 calc PR A 1
C29 C 0.7702(6) -0.5517(17) 0.9584(6) 0.028(5) Uiso 0.537(11) 1 d PGD A 1
C24 C 0.7866(6) -0.5443(16) 1.0299(5) 0.023(4) Uiso 0.537(11) 1 d PG A 1
H24A H 0.8334 -0.5852 1.0638 0.028 Uiso 0.537(11) 1 calc PR A 1
C25 C 0.7343(8) -0.477(2) 1.0519(5) 0.033(5) Uiso 0.537(11) 1 d PG A 1
H25A H 0.7455 -0.4719 1.1008 0.039 Uiso 0.537(11) 1 calc PR A 1
C26 C 0.6658(7) -0.417(2) 1.0024(7) 0.025(6) Uiso 0.537(11) 1 d PG A 1
H26A H 0.6301 -0.3712 1.0174 0.030 Uiso 0.537(11) 1 calc PR A 1
C27 C 0.6494(5) -0.4245(19) 0.9309(6) 0.020(4) Uiso 0.537(11) 1 d PG A 1
H27A H 0.6026 -0.3836 0.8970 0.024 Uiso 0.537(11) 1 calc PR A 1
C28 C 0.7017(7) -0.492(2) 0.9089(4) 0.014(4) Uiso 0.537(11) 1 d PGD A 1
C30 C 0.7320(5) -0.4943(11) 0.9763(4) 0.033(6) Uiso 0.463(11) 1 d PGD A 2
C31 C 0.8050(5) -0.5532(18) 1.0115(7) 0.035(7) Uiso 0.463(11) 1 d PGD A 2
H31A H 0.8239 -0.5587 1.0614 0.042 Uiso 0.463(11) 1 calc PR A 2
C32 C 0.8532(15) -0.604(4) 0.9834(15) 0.038(7) Uiso 0.463(11) 1 d PD A 2
H32A H 0.9029 -0.6383 1.0119 0.045 Uiso 0.463(11) 1 calc PR A 2
C33 C 0.8239(10) -0.603(4) 0.9094(16) 0.026(6) Uiso 0.463(11) 1 d PD A 2
H33A H 0.8535 -0.6366 0.8856 0.032 Uiso 0.463(11) 1 calc PR A 2
C39 C 0.7496(7) -0.551(3) 0.8711(8) 0.032(6) Uiso 0.463(11) 1 d PGD A 2
C34 C 0.7237(9) -0.551(3) 0.7981(9) 0.038(8) Uiso 0.463(11) 1 d PG A 2
H34A H 0.7549 -0.5916 0.7768 0.046 Uiso 0.463(11) 1 calc PR A 2
C35 C 0.6521(10) -0.493(3) 0.7561(6) 0.030(4) Uiso 0.463(11) 1 d PG A 2
H35A H 0.6344 -0.4929 0.7062 0.036 Uiso 0.463(11) 1 calc PR A 2
C36 C 0.6064(7) -0.434(3) 0.7872(8) 0.030(4) Uiso 0.463(11) 1 d PG A 2
H36A H 0.5575 -0.3937 0.7586 0.036 Uiso 0.463(11) 1 calc PR A 2
C37 C 0.6323(9) -0.433(3) 0.8602(9) 0.030(4) Uiso 0.463(11) 1 d PG A 2
H37A H 0.6011 -0.3932 0.8815 0.036 Uiso 0.463(11) 1 calc PR A 2
C38 C 0.7039(10) -0.492(3) 0.9022(6) 0.030(4) Uiso 0.463(11) 1 d PGD A 2

loop_
_atom_site_aniso_label
_atom_site_aniso_U_11
_atom_site_aniso_U_22
_atom_site_aniso_U_33
_atom_site_aniso_U_23
_atom_site_aniso_U_13
_atom_site_aniso_U_12
Hg1 0.0192(2) 0.02394(19) 0.0122(2) -0.00008(14) 0.00667(16) -0.00184(14)
Hg2 0.0187(2) 0.01843(18) 0.0150(2) -0.00142(14) 0.00617(17) -0.00195(13)
Hg3 0.0183(2) 0.02107(19) 0.0145(2) 0.00140(14) 0.00757(17) 0.00058(13)
F3 0.027(4) 0.041(4) 0.016(4) 0.007(3) 0.002(3) 0.013(3)
F4 0.035(4) 0.037(4) 0.011(4) -0.003(3) 0.014(3) 0.000(3)
F5 0.032(4) 0.053(5) 0.026(4) -0.007(3) 0.018(3) 0.006(3)
F6 0.022(4) 0.050(4) 0.025(4) 0.001(3) 0.011(3) 0.009(3)
F9 0.024(4) 0.038(4) 0.026(4) 0.001(3) 0.011(3) 0.004(3)
F10 0.021(4) 0.041(4) 0.027(4) 0.007(3) 0.001(3) 0.008(3)
F11 0.028(4) 0.066(5) 0.013(4) -0.001(3) 0.006(3) 0.001(3)
F12 0.031(4) 0.051(4) 0.018(4) -0.007(3) 0.011(3) 0.005(3)
F15 0.033(4) 0.043(4) 0.030(4) -0.010(3) 0.015(3) -0.005(3)
F16 0.029(4) 0.051(5) 0.043(5) -0.004(4) 0.023(4) 0.005(3)
F17 0.018(4) 0.066(5) 0.041(5) 0.005(4) 0.013(3) 0.008(3)
F18 0.024(4) 0.053(4) 0.014(4) 0.006(3) 0.004(3) 0.009(3)
C1 0.027(6) 0.027(5) 0.006(5) 0.001(4) 0.005(4) -0.005(4)
C2 0.023(6) 0.024(5) 0.015(6) -0.003(4) 0.012(5) -0.002(4)
C3 0.016(5) 0.023(5) 0.022(7) -0.003(4) 0.007(5) 0.000(4)
C4 0.022(5) 0.023(5) 0.018(6) -0.003(4) 0.011(5) 0.000(4)
C5 0.022(6) 0.025(5) 0.032(8) -0.010(5) 0.013(5) -0.003(4)
C6 0.021(6) 0.026(5) 0.013(6) -0.002(4) 0.004(5) 0.004(4)
C7 0.022(5) 0.021(5) 0.003(5) 0.002(3) 0.003(4) -0.003(4)
C8 0.025(6) 0.025(5) 0.008(5) 0.001(4) 0.005(5) -0.003(4)
C9 0.026(6) 0.022(5) 0.017(6) 0.010(4) 0.009(5) 0.004(4)
C10 0.014(5) 0.031(6) 0.020(6) 0.003(4) 0.002(5) 0.000(4)
C11 0.030(6) 0.028(5) 0.015(6) -0.001(4) 0.010(5) -0.005(4)
C12 0.027(6) 0.030(6) 0.020(7) -0.001(4) 0.013(5) -0.004(4)
C13 0.016(5) 0.017(4) 0.024(7) 0.001(4) 0.011(5) 0.000(3)
C14 0.019(5) 0.016(4) 0.020(6) -0.002(4) 0.008(5) -0.001(3)
C15 0.037(7) 0.018(5) 0.017(6) -0.006(4) 0.014(5) -0.005(4)
C16 0.010(5) 0.033(6) 0.035(8) -0.007(5) 0.012(5) 0.000(4)
C17 0.023(6) 0.029(6) 0.022(7) 0.005(4) 0.015(5) -0.002(4)
C18 0.025(6) 0.031(6) 0.014(6) 0.004(4) 0.006(5) 0.008(4)

loop_
_atom_type_symbol
_atom_type_description
_atom_type_scat_dispersion_real
_atom_type_scat_dispersion_imag
_atom_type_scat_source
C C 0.0033 0.0016 'International Tables Vol C Tables 4.2.6.8 and 6.1.1.4'
H H 0.0000 0.0000 'International Tables Vol C Tables 4.2.6.8 and 6.1.1.4'
F F 0.0171 0.0103 'International Tables Vol C Tables 4.2.6.8 and 6.1.1.4'
Cl Cl 0.1484 0.1585 'International Tables Vol C Tables 4.2.6.8 and 6.1.1.4'
Hg Hg -2.3894 9.2266 'International Tables Vol C Tables 4.2.6.8 and 6.1.1.4'

loop_
_geom_angle_atom_site_label_1
_geom_angle_atom_site_label_2
_geom_angle_atom_site_label_3
_geom_angle
C8 Hg1 C1 177.1(5)
C8 Hg1 C26 92.9(3)
C1 Hg1 C26 84.9(4)
C8 Hg1 Cl2 97.0(3)
C1 Hg1 Cl2 80.7(3)
C26 Hg1 Cl2 4.9(2)
C8 Hg1 C27 74.7(3)
C1 Hg1 C27 103.0(3)
C26 Hg1 C27 18.19(5)
Cl2 Hg1 C27 22.32(19)
C7 Hg2 C14 176.5(4)
C7 Hg2 C37 82.3(4)
C14 Hg2 C37 99.1(4)
C7 Hg2 C27 92.4(3)
C14 Hg2 C27 87.7(3)
C37 Hg2 C27 24.2(3)
C7 Hg2 C38 106.3(4)
C14 Hg2 C38 75.2(4)
C37 Hg2 C38 24.01(14)
C27 Hg2 C38 26.4(4)
C7 Hg2 C28 106.2(3)
C14 Hg2 C28 75.1(3)
C37 Hg2 C28 24.0(4)
C27 Hg2 C28 23.93(9)
C38 Hg2 C28 2.8(3)
C7 Hg2 Cl1 71.4(3)
C14 Hg2 Cl1 111.1(3)
C37 Hg2 Cl1 25.4(3)
C27 Hg2 Cl1 49.6(3)
C38 Hg2 Cl1 41.5(2)
C28 Hg2 Cl1 43.07(19)
C7 Hg2 Cl2 105.5(3)
C14 Hg2 Cl2 73.3(3)
C37 Hg2 Cl2 48.9(3)
C27 Hg2 Cl2 24.8(2)
C38 Hg2 Cl2 42.4(3)
C28 Hg2 Cl2 39.6(2)
Cl1 Hg2 Cl2 74.29(18)
C7 Hg2 C39 113.5(3)
C14 Hg2 C39 68.9(3)
C37 Hg2 C39 36.7(2)
C27 Hg2 C39 45.6(4)
C38 Hg2 C39 19.32(15)
C28 Hg2 C39 21.9(4)
Cl1 Hg2 C39 42.3(2)
Cl2 Hg2 C39 59.6(3)
C7 Hg2 C29 124.9(3)
C14 Hg2 C29 56.3(3)
C37 Hg2 C29 42.9(4)
C27 Hg2 C29 36.26(12)
C38 Hg2 C29 19.3(3)
C28 Hg2 C29 18.85(9)
Cl1 Hg2 C29 59.9(2)
Cl2 Hg2 C29 39.6(2)
C39 Hg2 C29 24.2(3)
C13 Hg3 C2 175.0(4)
C13 Hg3 Cl2 82.0(3)
C2 Hg3 Cl2 96.8(3)
C13 Hg3 C25 73.6(3)
C2 Hg3 C25 106.5(4)
Cl2 Hg3 C25 17.0(3)
C13 Hg3 C26 82.7(3)
C2 Hg3 C26 95.6(3)
Cl2 Hg3 C26 6.0(3)
C25 Hg3 C26 22.59(9)
C20 Cl1 Hg2 68.8(8)
C30 Cl2 Hg3 102.2(5)
C30 Cl2 Hg2 68.0(4)
Hg3 Cl2 Hg2 57.92(13)
C30 Cl2 Hg1 117.1(5)
Hg3 Cl2 Hg1 52.88(12)
Hg2 Cl2 Hg1 49.57(11)
C6 C1 C2 116.8(10)
C6 C1 Hg1 119.2(8)
C2 C1 Hg1 124.0(8)
C3 C2 C1 118.7(10)
C3 C2 Hg3 121.3(8)
C1 C2 Hg3 119.7(8)
F3 C3 C2 120.3(10)
F3 C3 C4 116.5(10)
C2 C3 C4 123.2(10)
F4 C4 C3 121.4(10)
F4 C4 C5 120.2(10)
C3 C4 C5 118.5(11)
F5 C5 C6 121.5(10)
F5 C5 C4 119.5(11)
C6 C5 C4 119.0(11)
F6 C6 C5 116.9(10)
F6 C6 C1 119.4(10)
C5 C6 C1 123.8(10)
C12 C7 C8 118.9(10)
C12 C7 Hg2 121.2(9)
C8 C7 Hg2 119.9(7)
C9 C8 C7 117.2(10)
C9 C8 Hg1 120.5(9)
C7 C8 Hg1 122.3(8)
C10 C9 F9 118.0(9)
C10 C9 C8 123.1(11)
F9 C9 C8 118.8(10)
F10 C10 C9 121.2(11)
F10 C10 C11 119.8(11)
C9 C10 C11 118.9(10)
C10 C11 F11 120.0(10)
C10 C11 C12 120.3(11)
F11 C11 C12 119.7(11)
F12 C12 C7 120.1(10)
F12 C12 C11 118.3(11)
C7 C12 C11 121.6(11)
C14 C13 C18 119.2(10)
C14 C13 Hg3 122.5(8)
C18 C13 Hg3 118.3(9)
C15 C14 C13 119.8(10)
C15 C14 Hg2 117.4(8)
C13 C14 Hg2 122.7(8)
C14 C15 F15 121.2(10)
C14 C15 C16 121.9(11)
F15 C15 C16 116.9(10)
C17 C16 F16 119.7(10)
C17 C16 C15 118.8(10)
F16 C16 C15 121.4(11)
C16 C17 F17 120.6(10)
C16 C17 C18 121.2(10)
F17 C17 C18 117.9(10)
F18 C18 C13 122.4(10)
F18 C18 C17 118.7(10)
C13 C18 C17 118.9(11)
C21 C20 C28 126(2)
C21 C20 Cl1 114.7(15)
C28 C20 Cl1 119.2(14)
C22 C21 C20 115(2)
C21 C22 C23 123(2)
C22 C23 C29 118(2)
C24 C29 C28 120.0
C24 C29 C23 117.4(14)
C28 C29 C23 122.5(14)
C24 C29 Hg2 101.3(5)
C28 C29 Hg2 52.3(4)
C23 C29 Hg2 114.0(11)
C25 C24 C29 120.0
C26 C25 C24 120.0
C26 C25 Hg3 83.4(5)
C24 C25 Hg3 109.0(6)
C27 C26 C25 120.0
C27 C26 Hg3 113.5(6)
C25 C26 Hg3 74.0(5)
C27 C26 Hg1 88.0(6)
C25 C26 Hg1 127.7(5)
Hg3 C26 Hg1 53.9(2)
C26 C27 C28 120.0
C26 C27 Hg2 104.1(6)
C28 C27 Hg2 83.1(5)
C26 C27 Hg1 73.8(5)
C28 C27 Hg1 135.2(6)
Hg2 C27 Hg1 52.35(18)
C27 C28 C29 120.0
C27 C28 C20 124.8(12)
C29 C28 C20 115.2(12)
C27 C28 Hg2 73.0(5)
C29 C28 Hg2 108.9(5)
C20 C28 Hg2 89.9(11)
C31 C30 C38 115.3(10)
C31 C30 Cl2 121.0(5)
C38 C30 Cl2 123.7(11)
C32 C31 C30 128.4(15)
C31 C32 C33 115(3)
C32 C33 C39 119(3)
C34 C39 C38 120.0
C34 C39 C33 116.0(18)
C38 C39 C33 123.9(18)
C34 C39 Hg2 98.8(6)
C38 C39 Hg2 54.0(7)
C33 C39 Hg2 115.1(14)
C35 C34 C39 120.0
C36 C35 C34 120.0
C35 C36 C37 120.0
C38 C37 C36 120.0
C38 C37 Hg2 84.1(8)
C36 C37 Hg2 100.9(8)
C37 C38 C39 120.0
C37 C38 C30 121.6(13)
C39 C38 C30 118.4(13)
C37 C38 Hg2 71.9(7)
C39 C38 Hg2 106.7(8)
C30 C38 Hg2 92.1(10)

loop_
_geom_bond_atom_site_label_1
_geom_bond_atom_site_label_2
_geom_bond_distance
Hg1 C8 2.061(11)
Hg1 C1 2.067(11)
Hg1 C26 4.276(14)
Hg1 Cl2 4.445(9)
Hg1 C27 4.450(13)
Hg2 C7 2.081(10)
Hg2 C14 2.091(11)
Hg2 C37 3.25(2)
Hg2 C27 3.277(14)
Hg2 C38 3.40(2)
Hg2 C28 3.402(14)
Hg2 Cl1 3.928(8)
Hg2 Cl2 4.013(9)
Hg2 C39 4.024(19)
Hg2 C29 4.070(12)
Hg3 C13 2.081(11)
Hg3 C2 2.096(11)
Hg3 Cl2 3.421(9)
Hg3 C25 3.478(15)
Hg3 C26 3.595(16)
Cl1 C20 1.76(2)
Cl2 C30 1.694(14)
F3 C3 1.354(12)
F4 C4 1.332(13)
F5 C5 1.338(13)
F6 C6 1.368(12)
F9 C9 1.366(13)
F10 C10 1.347(12)
F11 C11 1.371(14)
F12 C12 1.352(14)
F15 C15 1.360(13)
F16 C16 1.355(13)
F17 C17 1.367(13)
F18 C18 1.338(13)
C1 C6 1.378(16)
C1 C2 1.423(15)
C2 C3 1.366(16)
C3 C4 1.376(15)
C4 C5 1.382(16)
C5 C6 1.370(17)
C7 C12 1.359(16)
C7 C8 1.428(16)
C8 C9 1.386(15)
C9 C10 1.359(16)
C10 C11 1.362(17)
C11 C12 1.386(17)
C13 C14 1.389(16)
C13 C18 1.392(15)
C14 C15 1.360(16)
C15 C16 1.391(16)
C16 C17 1.338(17)
C17 C18 1.418(16)
C20 C21 1.399(18)
C20 C28 1.402(16)
C21 C22 1.390(19)
C22 C23 1.397(18)
C23 C29 1.412(16)
C29 C24 1.3900
C29 C28 1.3900
C24 C25 1.3900
C25 C26 1.3900
C26 C27 1.3900
C27 C28 1.3900
C30 C31 1.3934
C30 C38 1.407(13)
C31 C32 1.374(18)
C32 C33 1.405(19)
C33 C39 1.408(17)
C39 C34 1.3900
C39 C38 1.3900
C34 C35 1.3900
C35 C36 1.3900
C36 C37 1.3900
C37 C38 1.3900
